data_7242141
loop_
_publ_author_name
'Feng, Zhicun'
'Zhang, Yu'
'Li, Yanan'
'Xu, Kangzhen'

_publ_section_title
;
 Adjacent N\\rightarrow O and C--NH2 groups --- a highly efficient
 amphoteric structure for energetic materials resulting from
 tautomerization proved by crystal engineering
;
_journal_issue 7
_journal_name_full CrystEngComm
_journal_page_first 1544
_journal_page_last 1549
_journal_paper_doi 10.1039/D0CE01427C
_journal_volume 23
_journal_year 2021
_chemical_formula_sum 'C6 H18 K2 N10 O11'
_chemical_formula_weight 484.50
_chemical_name_systematic 'potassium 4,6-diamino-3-oxido-2-oxo-2,3-dihydro-1,3,5-triazine-1-oxide . 2.5H2O'
_space_group_crystal_system orthorhombic
_space_group_IT_number 57
_space_group_name_Hall '-P 2c 2b'
_space_group_name_H-M_alt 'P b c m'
_atom_sites_solution_hydrogens difmap
_audit_creation_method SHELXL-2018/3
_audit_update_record
;
2020-11-10 deposited with the CCDC.	2021-01-19 downloaded from the CCDC.
;
_cell_angle_alpha 90
_cell_angle_beta 90
_cell_angle_gamma 90
_cell_formula_units_Z 4
_cell_length_a 9.2305(9)
_cell_length_b 7.0126(7)
_cell_length_c 27.175(2)
_cell_measurement_reflns_used 324
_cell_measurement_temperature 296(2)
_cell_measurement_theta_max 28.253
_cell_measurement_theta_min 2.206
_cell_volume 1759.0(3)
_computing_structure_refinement 'SHELXL-2018/3 (Sheldrick, 2018)'
_computing_structure_solution 'SHELXT 2018/2 (Sheldrick, 2018)'
_diffrn_ambient_temperature 296(2)
_diffrn_measured_fraction_theta_full 0.996
_diffrn_measured_fraction_theta_max 0.983
_diffrn_measurement_device_type 'Bruker Smart Apex CCD area detector'
_diffrn_measurement_method 'phi and omega scans'
_diffrn_radiation_type MoK\a
_diffrn_radiation_wavelength 0.71073
_diffrn_reflns_av_R_equivalents 0.0281
_diffrn_reflns_av_unetI/netI 0.0236
_diffrn_reflns_Laue_measured_fraction_full 0.996
_diffrn_reflns_Laue_measured_fraction_max 0.983
_diffrn_reflns_limit_h_max 11
_diffrn_reflns_limit_h_min -11
_diffrn_reflns_limit_k_max 9
_diffrn_reflns_limit_k_min -6
_diffrn_reflns_limit_l_max 27
_diffrn_reflns_limit_l_min -35
_diffrn_reflns_number 10225
_diffrn_reflns_point_group_measured_fraction_full 0.996
_diffrn_reflns_point_group_measured_fraction_max 0.983
_diffrn_reflns_theta_full 25.242
_diffrn_reflns_theta_max 28.253
_diffrn_reflns_theta_min 2.206
_diffrn_source 'fine-focus sealed tube'
_exptl_absorpt_coefficient_mu 0.622
_exptl_absorpt_correction_T_max 0.883
_exptl_absorpt_correction_T_min 0.861
_exptl_absorpt_correction_type multi-scan
_exptl_absorpt_process_details SADABS
_exptl_crystal_colour colorless
_exptl_crystal_density_diffrn 1.829
_exptl_crystal_density_method 'not measured'
_exptl_crystal_description block
_exptl_crystal_F_000 1000
_exptl_crystal_size_max 0.240
_exptl_crystal_size_mid 0.200
_exptl_crystal_size_min 0.200
_refine_diff_density_max 0.311
_refine_diff_density_min -0.996
_refine_diff_density_rms 0.075
_refine_ls_extinction_method none
_refine_ls_goodness_of_fit_ref 1.057
_refine_ls_hydrogen_treatment constr
_refine_ls_matrix_type full
_refine_ls_number_parameters 136
_refine_ls_number_reflns 2196
_refine_ls_number_restraints 0
_refine_ls_restrained_S_all 1.057
_refine_ls_R_factor_all 0.0525
_refine_ls_R_factor_gt 0.0423
_refine_ls_shift/su_max 0.000
_refine_ls_shift/su_mean 0.000
_refine_ls_structure_factor_coef Fsqd
_refine_ls_weighting_details 'w=1/[\s^2^(Fo^2^)+(0.0873P)^2^+0.3058P] where P=(Fo^2^+2Fc^2^)/3'
_refine_ls_weighting_scheme calc
_refine_ls_wR_factor_gt 0.1287
_refine_ls_wR_factor_ref 0.1360
_reflns_Friedel_coverage 0.000
_reflns_number_gt 1766
_reflns_number_total 2196
_reflns_threshold_expression 'I > 2\s(I)'
_cod_data_source_file d0ce01427c2.cif
_cod_data_source_block 1_a_pl
_cod_depositor_comments 'Adding full bibliography for 7242134--7242143.cif.'
_cod_database_code 7242141
_shelx_shelxl_version_number 2018/3
_shelx_space_group_comment
;
The symmetry employed for this shelxl refinement is uniquely defined
by the following loop, which should always be used as a source of
symmetry information in preference to the above space-group names.
They are only intended as comments.
;
_shelx_estimated_absorpt_t_min 0.865
_shelx_estimated_absorpt_t_max 0.886

loop_
_space_group_symop_operation_xyz
'x, y, z'
'-x, -y, z+1/2'
'x, -y+1/2, -z'
'-x, y+1/2, -z+1/2'
'-x, -y, -z'
'x, y, -z-1/2'
'-x, y-1/2, z'
'x, -y-1/2, z-1/2'

loop_
_atom_site_label
_atom_site_type_symbol
_atom_site_fract_x
_atom_site_fract_y
_atom_site_fract_z
_atom_site_U_iso_or_equiv
_atom_site_adp_type
_atom_site_occupancy
_atom_site_site_symmetry_order
_atom_site_calc_flag
_atom_site_refinement_flags_posn
_atom_site_refinement_flags_adp
_atom_site_refinement_flags_occupancy
_atom_site_disorder_assembly
_atom_site_disorder_group
K1 K -0.60512(8) 0.05914(10) -0.250000 0.0391(2) Uani 1 2 d S T P . .
K2 K -0.21907(7) 0.09603(10) -0.250000 0.0354(2) Uani 1 2 d S T P . .
O1 O -0.43176(15) 0.2590(2) -0.19017(5) 0.0379(4) Uani 1 1 d . . . . .
O2 O -0.85521(15) 0.3874(2) -0.09962(6) 0.0356(4) Uani 1 1 d . . . . .
O3 O -0.72385(15) 0.2943(2) -0.18437(5) 0.0357(4) Uani 1 1 d . . . . .
O5 O -0.03245(17) 0.1352(2) -0.33083(6) 0.0414(4) Uani 1 1 d . . . . .
H7 H 0.026759 0.211113 -0.342331 0.062 Uiso 1 1 d R U . . .
H8 H -0.065281 0.062823 -0.353091 0.062 Uiso 1 1 d R U . . .
O6 O -0.8842(3) -0.0431(4) -0.250000 0.0521(6) Uani 1 2 d S T P . .
H9 H -0.908910 0.004430 -0.224790 0.078 Uiso 1 1 d R U . . .
N1 N -0.6892(2) 0.4906(3) -0.02422(7) 0.0410(5) Uani 1 1 d . . . . .
H1 H -0.780603 0.475904 -0.021232 0.049 Uiso 1 1 d R U . . .
H2 H -0.628443 0.518973 0.000058 0.049 Uiso 1 1 d R U . . .
N2 N -0.27860(18) 0.3685(3) -0.11448(7) 0.0363(4) Uani 1 1 d . . . . .
H3 H -0.247776 0.314525 -0.141399 0.044 Uiso 1 1 d R U . . .
H4 H -0.222636 0.405135 -0.090488 0.044 Uiso 1 1 d R U . . .
N3 N -0.50034(17) 0.3182(2) -0.14882(5) 0.0267(4) Uani 1 1 d . . . . .
N4 N -0.70786(17) 0.3840(2) -0.10397(6) 0.0278(4) Uani 1 1 d . . . . .
N5 N -0.48043(18) 0.4362(2) -0.06791(6) 0.0289(4) Uani 1 1 d . . . . .
C1 C -0.6491(2) 0.3305(3) -0.14857(7) 0.0276(4) Uani 1 1 d . . . . .
C2 C -0.6244(2) 0.4365(3) -0.06523(7) 0.0290(4) Uani 1 1 d . . . . .
C3 C -0.4200(2) 0.3757(3) -0.10981(7) 0.0259(4) Uani 1 1 d . . . . .
O4 O -0.08468(16) 0.5620(3) -0.04805(7) 0.0470(4) Uani 1 1 d . . . . .
H5 H -0.009880 0.510209 -0.059226 0.070 Uiso 1 1 d R U . . .
H6 H -0.088940 0.675810 -0.061406 0.070 Uiso 1 1 d R U . . .

loop_
_atom_site_aniso_label
_atom_site_aniso_U_11
_atom_site_aniso_U_22
_atom_site_aniso_U_33
_atom_site_aniso_U_23
_atom_site_aniso_U_13
_atom_site_aniso_U_12
K1 0.0431(4) 0.0416(4) 0.0327(4) 0.000 0.000 -0.0006(3)
K2 0.0345(4) 0.0430(4) 0.0286(3) 0.000 0.000 -0.0028(3)
O1 0.0358(8) 0.0551(10) 0.0228(7) -0.0097(7) 0.0069(6) -0.0025(7)
O2 0.0224(7) 0.0461(9) 0.0383(8) -0.0002(7) 0.0022(6) 0.0026(6)
O3 0.0341(8) 0.0451(8) 0.0278(8) -0.0030(6) -0.0074(6) 0.0014(6)
O5 0.0426(9) 0.0476(9) 0.0340(8) -0.0023(7) 0.0039(7) -0.0104(7)
O6 0.0616(16) 0.0596(16) 0.0351(13) 0.000 0.000 0.0194(13)
N1 0.0305(9) 0.0627(13) 0.0297(9) -0.0096(9) 0.0045(7) -0.0008(8)
N2 0.0280(9) 0.0496(11) 0.0314(9) -0.0097(8) 0.0006(7) -0.0001(7)
N3 0.0265(8) 0.0334(8) 0.0200(8) -0.0020(6) 0.0017(6) -0.0018(6)
N4 0.0227(8) 0.0349(9) 0.0258(8) 0.0004(7) 0.0011(6) 0.0008(6)
N5 0.0278(8) 0.0342(9) 0.0248(8) -0.0030(6) -0.0005(6) -0.0005(6)
C1 0.0305(10) 0.0255(9) 0.0267(9) 0.0021(7) -0.0008(8) 0.0004(7)
C2 0.0310(10) 0.0300(9) 0.0259(10) 0.0016(7) 0.0020(8) 0.0003(7)
C3 0.0287(10) 0.0262(9) 0.0228(9) 0.0024(7) -0.0004(7) -0.0010(7)
O4 0.0403(9) 0.0598(11) 0.0409(10) 0.0003(8) 0.0076(7) 0.0076(7)

loop_
_atom_type_symbol
_atom_type_description
_atom_type_scat_dispersion_real
_atom_type_scat_dispersion_imag
_atom_type_scat_source
C C 0.0033 0.0016 'International Tables Vol C Tables 4.2.6.8 and 6.1.1.4'
H H 0.0000 0.0000 'International Tables Vol C Tables 4.2.6.8 and 6.1.1.4'
K K 0.2009 0.2494 'International Tables Vol C Tables 4.2.6.8 and 6.1.1.4'
N N 0.0061 0.0033 'International Tables Vol C Tables 4.2.6.8 and 6.1.1.4'
O O 0.0106 0.0060 'International Tables Vol C Tables 4.2.6.8 and 6.1.1.4'

loop_
_geom_angle_atom_site_label_1
_geom_angle_atom_site_label_2
_geom_angle_atom_site_label_3
_geom_angle
_geom_angle_site_symmetry_1
_geom_angle_site_symmetry_3
_geom_angle_publ_flag
O3 K1 O3 84.03(6) 6 . ?
O3 K1 O6 76.69(5) 6 . ?
O3 K1 O6 76.69(5) . . ?
O3 K1 O1 61.01(5) 6 6 ?
O3 K1 O1 109.16(6) . 6 ?
O6 K1 O1 135.74(4) . 6 ?
O3 K1 O1 109.16(6) 6 . ?
O3 K1 O1 61.01(5) . . ?
O6 K1 O1 135.74(4) . . ?
O1 K1 O1 74.78(6) 6 . ?
O3 K1 O1 97.59(5) 6 4_444 ?
O3 K1 O1 160.70(6) . 4_444 ?
O6 K1 O1 84.94(6) . 4_444 ?
O1 K1 O1 88.10(4) 6 4_444 ?
O1 K1 O1 134.70(4) . 4_444 ?
O3 K1 O1 160.70(6) 6 7_455 ?
O3 K1 O1 97.59(5) . 7_455 ?
O6 K1 O1 84.94(6) . 7_455 ?
O1 K1 O1 134.69(4) 6 7_455 ?
O1 K1 O1 88.10(4) . 7_455 ?
O1 K1 O1 74.66(6) 4_444 7_455 ?
O3 K1 N3 83.28(4) 6 4_444 ?
O3 K1 N3 167.13(4) . 4_444 ?
O6 K1 N3 98.27(4) . 4_444 ?
O1 K1 N3 66.08(5) 6 4_444 ?
O1 K1 N3 125.81(4) . 4_444 ?
O1 K1 N3 22.37(4) 4_444 4_444 ?
O1 K1 N3 93.70(5) 7_455 4_444 ?
O3 K1 N3 167.13(4) 6 7_455 ?
O3 K1 N3 83.28(4) . 7_455 ?
O6 K1 N3 98.27(4) . 7_455 ?
O1 K1 N3 125.81(4) 6 7_455 ?
O1 K1 N3 66.08(5) . 7_455 ?
O1 K1 N3 93.70(5) 4_444 7_455 ?
O1 K1 N3 22.37(4) 7_455 7_455 ?
N3 K1 N3 109.32(6) 4_444 7_455 ?
O3 K1 C1 19.05(4) 6 6 ?
O3 K1 C1 98.53(5) . 6 ?
O6 K1 C1 92.03(5) . 6 ?
O1 K1 C1 43.98(4) 6 6 ?
O1 K1 C1 105.82(5) . 6 ?
O1 K1 C1 87.85(4) 4_444 6 ?
O1 K1 C1 162.44(5) 7_455 6 ?
N3 K1 C1 69.57(4) 4_444 6 ?
N3 K1 C1 169.68(5) 7_455 6 ?
O3 K1 C1 98.53(5) 6 . ?
O3 K1 C1 19.05(4) . . ?
O6 K1 C1 92.03(5) . . ?
O1 K1 C1 105.82(5) 6 . ?
O1 K1 C1 43.98(4) . . ?
O1 K1 C1 162.44(5) 4_444 . ?
O1 K1 C1 87.85(4) 7_455 . ?
N3 K1 C1 169.68(5) 4_444 . ?
N3 K1 C1 69.57(4) 7_455 . ?
C1 K1 C1 109.56(7) 6 . ?
O3 K1 N3 41.64(4) 6 6 ?
O3 K1 N3 108.92(5) . 6 ?
O6 K1 N3 114.40(4) . 6 ?
O1 K1 N3 21.35(4) 6 6 ?
O1 K1 N3 92.34(5) . 6 ?
O1 K1 N3 83.91(4) 4_444 6 ?
O1 K1 N3 149.88(5) 7_455 6 ?
N3 K1 N3 62.02(2) 4_444 6 ?
N3 K1 N3 146.81(3) 7_455 6 ?
C1 K1 N3 23.29(4) 6 6 ?
C1 K1 N3 112.92(5) . 6 ?
O3 K1 H9 81.0 6 . ?
O3 K1 H9 61.8 . . ?
O6 K1 H9 15.6 . . ?
O1 K1 H9 141.9 6 . ?
O1 K1 H9 120.1 . . ?
O1 K1 H9 99.3 4_444 . ?
O1 K1 H9 82.9 7_455 . ?
N3 K1 H9 113.8 4_444 . ?
N3 K1 H9 91.2 7_455 . ?
C1 K1 H9 98.7 6 . ?
C1 K1 H9 76.5 . . ?
N3 K1 H9 122.0 6 . ?
O3 K1 H9 61.84(5) 6 6 ?
O3 K1 H9 80.96(5) . 6 ?
O6 K1 H9 15.629(15) . 6 ?
O1 K1 H9 120.11(4) 6 6 ?
O1 K1 H9 141.93(5) . 6 ?
O1 K1 H9 82.89(5) 4_444 6 ?
O1 K1 H9 99.29(6) 7_455 6 ?
N3 K1 H9 91.16(4) 4_444 6 ?
N3 K1 H9 113.83(5) 7_455 6 ?
C1 K1 H9 76.49(5) 6 6 ?
C1 K1 H9 98.67(5) . 6 ?
N3 K1 H9 98.77(4) 6 6 ?
H9 K1 H9 27.2 . 6 ?
O6 K2 O1 82.23(6) 7_465 6 ?
O6 K2 O1 82.23(6) 7_465 . ?
O1 K2 O1 71.18(6) 6 . ?
O6 K2 O5 72.05(5) 7_465 6 ?
O1 K2 O5 147.92(6) 6 6 ?
O1 K2 O5 86.32(4) . 6 ?
O6 K2 O5 72.05(5) 7_465 . ?
O1 K2 O5 86.32(4) 6 . ?
O1 K2 O5 147.92(6) . . ?
O5 K2 O5 103.09(7) 6 . ?
O6 K2 O3 140.25(3) 7_465 4_444 ?
O1 K2 O3 78.90(5) 6 4_444 ?
O1 K2 O3 122.98(5) . 4_444 ?
O5 K2 O3 133.17(5) 6 4_444 ?
O5 K2 O3 72.10(4) . 4_444 ?
O6 K2 O3 140.25(3) 7_465 7_455 ?
O1 K2 O3 122.98(5) 6 7_455 ?
O1 K2 O3 78.90(5) . 7_455 ?
O5 K2 O3 72.10(4) 6 7_455 ?
O5 K2 O3 133.17(5) . 7_455 ?
O3 K2 O3 78.55(6) 4_444 7_455 ?
O6 K2 O6 86.88(4) 7_465 1_655 ?
O1 K2 O6 142.50(3) 6 1_655 ?
O1 K2 O6 142.50(3) . 1_655 ?
O5 K2 O6 56.21(4) 6 1_655 ?
O5 K2 O6 56.21(4) . 1_655 ?
O3 K2 O6 87.26(5) 4_444 1_655 ?
O3 K2 O6 87.26(5) 7_455 1_655 ?
O6 K2 K1 114.80(6) 7_465 . ?
O1 K2 K1 47.83(3) 6 . ?
O1 K2 K1 47.84(3) . . ?
O5 K2 K1 128.29(3) 6 . ?
O5 K2 K1 128.29(3) . . ?
O3 K2 K1 76.06(3) 4_444 . ?
O3 K2 K1 76.06(3) 7_455 . ?
O6 K2 K1 158.32(6) 1_655 . ?
O6 K2 K1 47.20(6) 7_465 7_465 ?
O1 K2 K1 47.14(4) 6 7_465 ?
O1 K2 K1 47.14(4) . 7_465 ?
O5 K2 K1 100.78(4) 6 7_465 ?
O5 K2 K1 100.78(4) . 7_465 ?
O3 K2 K1 126.04(3) 4_444 7_465 ?
O3 K2 K1 126.04(3) 7_455 7_465 ?
O6 K2 K1 134.07(6) 1_655 7_465 ?
K1 K2 K1 67.601(16) . 7_465 ?
O6 K2 K1 177.33(6) 7_465 7_455 ?
O1 K2 K1 95.60(4) 6 7_455 ?
O1 K2 K1 95.60(4) . 7_455 ?
O5 K2 K1 109.45(4) 6 7_455 ?
O5 K2 K1 109.45(4) . 7_455 ?
O3 K2 K1 40.20(3) 4_444 7_455 ?
O3 K2 K1 40.20(3) 7_455 7_455 ?
O6 K2 K1 95.79(5) 1_655 7_455 ?
K1 K2 K1 62.530(16) . 7_455 ?
K1 K2 K1 130.13(3) 7_465 7_455 ?
N3 O1 K1 112.63(10) . . ?
N3 O1 K1 108.78(11) . 7_465 ?
K1 O1 K1 96.81(5) . 7_465 ?
N3 O1 K2 159.45(11) . . ?
K1 O1 K2 81.51(4) . . ?
K1 O1 K2 83.05(4) 7_465 . ?
C1 O3 K1 115.47(12) . . ?
C1 O3 K2 117.02(13) . 7_465 ?
K1 O3 K2 96.78(4) . 7_465 ?
K2 O5 H7 140.1 . . ?
K2 O5 H8 106.3 . . ?
H7 O5 H8 110.7 . . ?
K1 O6 K2 84.91(7) . 7_455 ?
K1 O6 K2 146.92(10) . 1_455 ?
K2 O6 K2 128.17(10) 7_455 1_455 ?
K1 O6 H9 99.4 . . ?
K2 O6 H9 119.6 7_455 . ?
K2 O6 H9 66.5 1_455 . ?
K1 O6 H9 99.41(3) . 6 ?
K2 O6 H9 119.567(9) 7_455 6 ?
K2 O6 H9 66.458(18) 1_455 6 ?
H9 O6 H9 119.0 . 6 ?
C2 N1 H1 119.6 . . ?
C2 N1 H2 113.9 . . ?
H1 N1 H2 125.5 . . ?
C3 N2 H3 115.0 . . ?
C3 N2 H4 120.4 . . ?
H3 N2 H4 124.3 . . ?
O1 N3 C3 118.97(15) . . ?
O1 N3 C1 119.31(14) . . ?
C3 N3 C1 121.58(15) . . ?
O1 N3 K1 48.85(9) . 7_465 ?
C3 N3 K1 109.32(11) . 7_465 ?
C1 N3 K1 105.12(10) . 7_465 ?
O1 N3 K1 46.02(8) . . ?
C3 N3 K1 159.69(12) . . ?
C1 N3 K1 75.88(10) . . ?
K1 N3 K1 72.15(3) 7_465 . ?
C2 N4 O2 119.63(15) . . ?
C2 N4 C1 122.16(16) . . ?
O2 N4 C1 118.19(15) . . ?
C2 N5 C3 117.63(16) . . ?
O3 C1 N3 123.22(17) . . ?
O3 C1 N4 122.32(18) . . ?
N3 C1 N4 114.45(15) . . ?
O3 C1 K1 45.48(10) . . ?
N3 C1 K1 80.83(10) . . ?
N4 C1 K1 156.66(13) . . ?
N1 C2 N5 119.94(19) . . ?
N1 C2 N4 118.41(19) . . ?
N5 C2 N4 121.65(17) . . ?
N2 C3 N5 120.62(18) . . ?
N2 C3 N3 117.21(17) . . ?
N5 C3 N3 122.17(17) . . ?
H5 O4 H6 106.3 . . ?

loop_
_geom_bond_atom_site_label_1
_geom_bond_atom_site_label_2
_geom_bond_distance
_geom_bond_site_symmetry_2
_geom_bond_publ_flag
K1 O3 2.6647(15) 6 ?
K1 O3 2.6647(15) . ?
K1 O6 2.674(3) . ?
K1 O1 2.6775(15) 6 ?
K1 O1 2.6776(15) . ?
K1 O1 2.6810(18) 4_444 ?
K1 O1 2.6810(18) 7_455 ?
K1 N3 3.3708(16) 4_444 ?
K1 N3 3.3708(16) 7_455 ?
K1 C1 3.3740(19) 6 ?
K1 C1 3.3740(19) . ?
K1 N3 3.4346(16) 6 ?
K1 H9 2.9120 . ?
K1 H9 2.912(3) 6 ?
K2 O6 2.704(3) 7_465 ?
K2 O1 2.7937(15) 6 ?
K2 O1 2.7937(15) . ?
K2 O5 2.8049(16) 6 ?
K2 O5 2.8049(16) . ?
K2 O3 2.8172(16) 4_444 ?
K2 O3 2.8172(16) 7_455 ?
K2 O6 3.241(3) 1_655 ?
O1 N3 1.3549(19) . ?
O2 N4 1.365(2) . ?
O3 C1 1.220(2) . ?
O5 H7 0.8246 . ?
O5 H8 0.8457 . ?
O6 H9 0.7953 . ?
O6 H9 0.7952 6 ?
N1 C2 1.321(3) . ?
N1 H1 0.8540 . ?
N1 H2 0.8884 . ?
N2 C3 1.313(2) . ?
N2 H3 0.8715 . ?
N2 H4 0.8705 . ?
N3 C3 1.355(2) . ?
N3 C1 1.376(3) . ?
N4 C2 1.356(3) . ?
N4 C1 1.380(2) . ?
N5 C2 1.331(3) . ?
N5 C3 1.337(2) . ?
O4 H5 0.8371 . ?
O4 H6 0.8778 . ?

loop_
_geom_hbond_atom_site_label_D
_geom_hbond_atom_site_label_H
_geom_hbond_atom_site_label_A
_geom_hbond_distance_DH
_geom_hbond_distance_HA
_geom_hbond_distance_DA
_geom_hbond_angle_DHA
_geom_hbond_site_symmetry_A
_geom_hbond_publ_flag
O5 H7 O2 0.82 2.28 3.062(2) 158.2 6_655 yes
O5 H7 O3 0.82 2.48 3.087(2) 130.9 6_655 yes
O5 H8 O2 0.85 1.92 2.769(2) 176.2 4_444 yes
N1 H1 O4 0.85 2.27 2.890(2) 129.3 5_465 yes
N1 H2 N5 0.89 2.12 2.997(2) 167.6 5_465 yes
N2 H3 O5 0.87 2.47 3.170(2) 137.8 6 yes
N2 H4 O4 0.87 2.04 2.882(2) 162.3 . yes
O4 H5 O2 0.84 2.00 2.820(2) 167.6 1_655 yes
O4 H6 O2 0.88 1.88 2.735(2) 163.1 7_465 yes
O4 H6 N4 0.88 2.64 3.328(2) 135.6 7_465 yes

loop_
_geom_torsion_atom_site_label_1
_geom_torsion_atom_site_label_2
_geom_torsion_atom_site_label_3
_geom_torsion_atom_site_label_4
_geom_torsion
_geom_torsion_site_symmetry_1
_geom_torsion_site_symmetry_2
_geom_torsion_site_symmetry_3
_geom_torsion_site_symmetry_4
_geom_torsion_publ_flag
K1 O1 N3 C3 162.83(13) . . . . ?
K1 O1 N3 C3 -91.06(15) 7_465 . . . ?
K2 O1 N3 C3 31.8(4) . . . . ?
K1 O1 N3 C1 -21.47(19) . . . . ?
K1 O1 N3 C1 84.64(16) 7_465 . . . ?
K2 O1 N3 C1 -152.5(3) . . . . ?
K1 O1 N3 K1 -106.11(10) . . . 7_465 ?
K2 O1 N3 K1 122.9(4) . . . 7_465 ?
K1 O1 N3 K1 106.11(10) 7_465 . . . ?
K2 O1 N3 K1 -131.0(4) . . . . ?
K1 O3 C1 N3 24.3(2) . . . . ?
K2 O3 C1 N3 -88.60(19) 7_465 . . . ?
K1 O3 C1 N4 -154.38(14) . . . . ?
K2 O3 C1 N4 92.68(19) 7_465 . . . ?
K2 O3 C1 K1 -112.93(14) 7_465 . . . ?
O1 N3 C1 O3 -1.6(3) . . . . ?
C3 N3 C1 O3 174.03(18) . . . . ?
K1 N3 C1 O3 49.4(2) 7_465 . . . ?
K1 N3 C1 O3 -17.31(17) . . . . ?
O1 N3 C1 N4 177.25(16) . . . . ?
C3 N3 C1 N4 -7.2(2) . . . . ?
K1 N3 C1 N4 -131.80(13) 7_465 . . . ?
K1 N3 C1 N4 161.50(16) . . . . ?
O1 N3 C1 K1 15.76(14) . . . . ?
C3 N3 C1 K1 -168.66(16) . . . . ?
K1 N3 C1 K1 66.71(5) 7_465 . . . ?
C2 N4 C1 O3 -175.49(19) . . . . ?
O2 N4 C1 O3 3.1(3) . . . . ?
C2 N4 C1 N3 5.7(3) . . . . ?
O2 N4 C1 N3 -175.72(15) . . . . ?
C2 N4 C1 K1 133.4(3) . . . . ?
O2 N4 C1 K1 -48.0(4) . . . . ?
C3 N5 C2 N1 178.39(19) . . . . ?
C3 N5 C2 N4 -2.2(3) . . . . ?
O2 N4 C2 N1 -0.3(3) . . . . ?
C1 N4 C2 N1 178.24(19) . . . . ?
O2 N4 C2 N5 -179.72(16) . . . . ?
C1 N4 C2 N5 -1.1(3) . . . . ?
C2 N5 C3 N2 -178.72(18) . . . . ?
C2 N5 C3 N3 0.7(3) . . . . ?
O1 N3 C3 N2 -0.7(3) . . . . ?
C1 N3 C3 N2 -176.28(17) . . . . ?
K1 N3 C3 N2 -53.60(19) 7_465 . . . ?
K1 N3 C3 N2 37.0(4) . . . . ?
O1 N3 C3 N5 179.87(17) . . . . ?
C1 N3 C3 N5 4.3(3) . . . . ?
K1 N3 C3 N5 126.95(16) 7_465 . . . ?
K1 N3 C3 N5 -142.4(3) . . . . ?
